data_1519923
loop_
_publ_author_name
'Hosseini, Abolfazl'
'Seidel, Daniel'
'Miska, Andreas'
'Schreiner, Peter R.'

_publ_section_title
;
 Fluoride-assisted activation of calcium carbide: a simple method for the
 ethynylation of aldehydes and ketones.
;
_journal_issue 11
_journal_name_full 'Organic letters'
_journal_page_first 2808
_journal_page_last 2811
_journal_paper_doi 10.1021/acs.orglett.5b01219
_journal_volume 17
_journal_year 2015
_chemical_absolute_configuration ad
_chemical_formula_sum 'C21 H34 O3'
_chemical_formula_weight 334.48
_space_group_crystal_system monoclinic
_space_group_IT_number 4
_space_group_name_Hall 'P 2yb'
_space_group_name_H-M_alt 'P 1 21 1'
_symmetry_space_group_name_Hall 'P 2yb'
_symmetry_space_group_name_H-M 'P 1 21 1'
_atom_sites_solution_hydrogens mixed
_audit_creation_method SHELXL-2014/6
_cell_angle_alpha 90
_cell_angle_beta 110.0370(10)
_cell_angle_gamma 90
_cell_formula_units_Z 2
_cell_length_a 6.1791(2)
_cell_length_b 23.0423(6)
_cell_length_c 6.9392(2)
_cell_measurement_temperature 100(2)
_cell_volume 928.21(5)
_computing_cell_refinement 'APEX2 v2014.9-0'
_computing_data_collection 'APEX2 v2014.9-0'
_computing_data_reduction 'APEX2 v2014.9-0'
_computing_molecular_graphics 'ShelXle (Huebschle, 2014)'
_computing_structure_refinement 'SHELXL-2014/6 (Sheldrick, 2014)'
_computing_structure_solution 'SHELXT 2014/4 (Sheldrick, 2014)'
_diffrn_ambient_temperature 100(2)
_diffrn_measured_fraction_theta_full 0.736
_diffrn_measured_fraction_theta_max 0.755
_diffrn_measurement_device_type 'BRUKER D8 Venture'
_diffrn_radiation_type CuK\a
_diffrn_radiation_wavelength 1.54178
_diffrn_reflns_av_R_equivalents 0.0329
_diffrn_reflns_av_unetI/netI 0.0201
_diffrn_reflns_laue_measured_fraction_full 0.736
_diffrn_reflns_laue_measured_fraction_max 0.755
_diffrn_reflns_limit_h_max 7
_diffrn_reflns_limit_h_min -7
_diffrn_reflns_limit_k_max 27
_diffrn_reflns_limit_k_min -27
_diffrn_reflns_limit_l_max 8
_diffrn_reflns_limit_l_min -8
_diffrn_reflns_number 23328
_diffrn_reflns_point_group_measured_fraction_full 0.739
_diffrn_reflns_point_group_measured_fraction_max 0.758
_diffrn_reflns_theta_full 67.679
_diffrn_reflns_theta_max 66.542
_diffrn_reflns_theta_min 3.837
_diffrn_source 'ImuS microfocus source'
_exptl_absorpt_coefficient_mu 0.608
_exptl_absorpt_correction_T_max 0.7528
_exptl_absorpt_correction_T_min 0.6213
_exptl_absorpt_correction_type multi-scan
_exptl_absorpt_process_details SADABS-2014/4
_exptl_crystal_colour colorless
_exptl_crystal_density_diffrn 1.197
_exptl_crystal_description block
_exptl_crystal_F_000 368
_exptl_crystal_size_max 0.370
_exptl_crystal_size_mid 0.366
_exptl_crystal_size_min 0.286
_refine_diff_density_max 0.134
_refine_diff_density_min -0.160
_refine_diff_density_rms 0.036
_refine_ls_abs_structure_details
;
 Refined as an inversion twin.
;
_refine_ls_abs_structure_Flack 0.0(2)
_refine_ls_extinction_method none
_refine_ls_goodness_of_fit_ref 1.125
_refine_ls_hydrogen_treatment mixed
_refine_ls_matrix_type full
_refine_ls_number_parameters 232
_refine_ls_number_reflns 2471
_refine_ls_number_restraints 1
_refine_ls_restrained_S_all 1.125
_refine_ls_R_factor_all 0.0283
_refine_ls_R_factor_gt 0.0279
_refine_ls_shift/su_max 0.000
_refine_ls_shift/su_mean 0.000
_refine_ls_structure_factor_coef Fsqd
_refine_ls_weighting_details 'w=1/[\s^2^(Fo^2^)+(0.0477P)^2^+0.1144P] where P=(Fo^2^+2Fc^2^)/3'
_refine_ls_weighting_scheme calc
_refine_ls_wR_factor_gt 0.0746
_refine_ls_wR_factor_ref 0.0747
_reflns_Friedel_coverage 0.955
_reflns_friedel_fraction_full 0.742
_reflns_friedel_fraction_max 0.762
_reflns_number_gt 2443
_reflns_number_total 2471
_reflns_threshold_expression 'I > 2\s(I)'
_cod_data_source_file ol5b01219_si_002.cif
_cod_data_source_block cu_schr15017_0ma_a
_cod_depositor_comments 'Adding full bibliography for 1519923.cif.'
_cod_database_code 1519923
_shelx_space_group_comment
;
The symmetry employed for this shelxl refinement is uniquely defined
by the following loop, which should always be used as a source of
symmetry information in preference to the above space-group names.
They are only intended as comments.
;
_shelx_estimated_absorpt_t_min 0.806
_shelx_estimated_absorpt_t_max 0.845
_shelxl_version_number 2014/6

loop_
_space_group_symop_operation_xyz
'x, y, z'
'-x, y+1/2, -z'

loop_
_atom_site_label
_atom_site_type_symbol
_atom_site_fract_x
_atom_site_fract_y
_atom_site_fract_z
_atom_site_U_iso_or_equiv
_atom_site_adp_type
_atom_site_occupancy
_atom_site_site_symmetry_order
_atom_site_calc_flag
_atom_site_refinement_flags_posn
_atom_site_refinement_flags_adp
O2 O 0.8461(3) 0.30479(7) 0.1253(2) 0.0151(4) Uani 1 1 d . .
H2B H 0.748(5) 0.2879(9) 0.138(5) 0.023 Uiso 1 1 calc R U
O1 O 0.7387(3) 0.76632(6) 0.5940(3) 0.0151(4) Uani 1 1 d . .
H1B H 0.862(5) 0.7825(10) 0.666(5) 0.023 Uiso 1 1 calc R U
C1 C 0.9910(4) 0.75300(9) 0.2277(4) 0.0183(5) Uani 1 1 d . .
H1A H 1.0621 0.7661 0.1339 0.022 Uiso 1 1 calc R U
C2 C 0.9018(4) 0.73657(9) 0.3452(4) 0.0141(5) Uani 1 1 d . .
H3A H 0.424(7) 0.2446(16) 0.229(5) 0.040(9) Uiso 1 1 d . .
O3 O 0.4967(3) 0.23343(7) 0.1485(3) 0.0195(4) Uani 1 1 d . .
C3 C 0.7907(4) 0.71642(9) 0.4922(4) 0.0127(5) Uani 1 1 d . .
H3B H 0.387(9) 0.229(2) 0.037(7) 0.062(14) Uiso 1 1 d . .
C4 C 0.5593(4) 0.68725(9) 0.3757(3) 0.0129(5) Uani 1 1 d . .
H4A H 0.4660 0.7136 0.2658 0.015 Uiso 1 1 calc R U
H4B H 0.4739 0.6807 0.4712 0.015 Uiso 1 1 calc R U
C6 C 0.3596(4) 0.60243(9) 0.1540(4) 0.0145(5) Uani 1 1 d . .
H6A H 0.2676 0.6313 0.0535 0.017 Uiso 1 1 calc R U
H6B H 0.2731 0.5920 0.2456 0.017 Uiso 1 1 calc R U
C5 C 0.5907(4) 0.62905(9) 0.2804(3) 0.0120(5) Uani 1 1 d . .
H5A H 0.6731 0.6378 0.1825 0.014 Uiso 1 1 calc R U
C7 C 0.3944(4) 0.54824(10) 0.0405(4) 0.0146(5) Uani 1 1 d . .
H7A H 0.2431 0.5299 -0.0307 0.017 Uiso 1 1 calc R U
H7B H 0.4611 0.5597 -0.0648 0.017 Uiso 1 1 calc R U
C8 C 0.5535(4) 0.50401(9) 0.1857(4) 0.0128(5) Uani 1 1 d . .
H8A H 0.4731 0.4883 0.2775 0.015 Uiso 1 1 calc R U
C9 C 0.6097(4) 0.45327(9) 0.0690(3) 0.0129(5) Uani 1 1 d . .
H9A H 0.7067 0.4696 -0.0074 0.015 Uiso 1 1 calc R U
C10 C 0.4125(4) 0.42022(10) -0.0894(4) 0.0188(5) Uani 1 1 d . .
H10A H 0.3546 0.4417 -0.2207 0.023 Uiso 1 1 calc R U
H10B H 0.2834 0.4136 -0.0382 0.023 Uiso 1 1 calc R U
C11 C 0.5257(5) 0.36201(10) -0.1155(4) 0.0183(5) Uani 1 1 d . .
H11A H 0.4341 0.3288 -0.0955 0.022 Uiso 1 1 calc R U
H11B H 0.5362 0.3594 -0.2544 0.022 Uiso 1 1 calc R U
C12 C 0.7676(4) 0.36171(9) 0.0487(4) 0.0140(5) Uani 1 1 d . .
H12A H 0.8771 0.3773 -0.0164 0.017 Uiso 1 1 calc R U
C13 C 0.7556(4) 0.40616(9) 0.2111(4) 0.0128(5) Uani 1 1 d . .
C14 C 0.9851(4) 0.43282(9) 0.3403(4) 0.0161(5) Uani 1 1 d . .
H14A H 1.0718 0.4444 0.2501 0.019 Uiso 1 1 calc R U
H14B H 1.0776 0.4036 0.4387 0.019 Uiso 1 1 calc R U
C15 C 0.9483(4) 0.48641(9) 0.4589(4) 0.0172(5) Uani 1 1 d . .
H15A H 0.8863 0.4734 0.5657 0.021 Uiso 1 1 calc R U
H15B H 1.0992 0.5051 0.5290 0.021 Uiso 1 1 calc R U
C16 C 0.7829(4) 0.53174(9) 0.3215(4) 0.0116(5) Uani 1 1 d . .
H16A H 0.8594 0.5463 0.2251 0.014 Uiso 1 1 calc R U
C17 C 0.7449(4) 0.58603(9) 0.4404(3) 0.0126(5) Uani 1 1 d . .
C18 C 0.9761(4) 0.61645(8) 0.5485(4) 0.0134(5) Uani 1 1 d . .
H18A H 1.0538 0.6236 0.4475 0.016 Uiso 1 1 calc R U
H18B H 1.0759 0.5904 0.6557 0.016 Uiso 1 1 calc R U
C19 C 0.9492(4) 0.67452(9) 0.6482(3) 0.0138(5) Uani 1 1 d . .
H19A H 0.8854 0.6671 0.7587 0.017 Uiso 1 1 calc R U
H19B H 1.1026 0.6927 0.7110 0.017 Uiso 1 1 calc R U
C20 C 0.6368(4) 0.56826(10) 0.6019(4) 0.0156(5) Uani 1 1 d . .
H20A H 0.5085 0.5415 0.5397 0.023 Uiso 1 1 calc R U
H20B H 0.5799 0.6029 0.6511 0.023 Uiso 1 1 calc R U
H20C H 0.7534 0.5491 0.7173 0.023 Uiso 1 1 calc R U
C21 C 0.6354(5) 0.37800(10) 0.3487(4) 0.0172(5) Uani 1 1 d . .
H21A H 0.4844 0.3632 0.2633 0.026 Uiso 1 1 calc R U
H21B H 0.6154 0.4070 0.4445 0.026 Uiso 1 1 calc R U
H21C H 0.7300 0.3459 0.4260 0.026 Uiso 1 1 calc R U

loop_
_atom_site_aniso_label
_atom_site_aniso_U_11
_atom_site_aniso_U_22
_atom_site_aniso_U_33
_atom_site_aniso_U_23
_atom_site_aniso_U_13
_atom_site_aniso_U_12
O2 0.0156(8) 0.0115(7) 0.0192(9) 0.0014(7) 0.0071(7) 0.0018(7)
O1 0.0158(8) 0.0106(8) 0.0189(9) -0.0036(6) 0.0057(8) 0.0003(7)
C1 0.0176(11) 0.0179(11) 0.0206(13) 0.0027(10) 0.0080(11) 0.0010(10)
C2 0.0143(11) 0.0104(10) 0.0150(12) -0.0004(8) 0.0016(11) 0.0014(9)
O3 0.0187(9) 0.0213(8) 0.0192(10) 0.0001(7) 0.0071(9) 0.0000(8)
C3 0.0113(11) 0.0127(10) 0.0133(11) -0.0015(9) 0.0035(10) 0.0004(9)
C4 0.0114(11) 0.0130(10) 0.0131(12) 0.0019(9) 0.0027(10) 0.0027(9)
C6 0.0118(11) 0.0138(10) 0.0156(12) 0.0005(9) 0.0018(11) 0.0033(9)
C5 0.0118(11) 0.0131(10) 0.0115(11) 0.0007(9) 0.0042(10) 0.0008(9)
C7 0.0128(11) 0.0155(10) 0.0125(11) -0.0017(9) 0.0006(10) -0.0001(9)
C8 0.0122(11) 0.0125(10) 0.0134(12) 0.0003(9) 0.0041(11) 0.0006(9)
C9 0.0141(12) 0.0130(10) 0.0106(11) 0.0002(9) 0.0029(11) 0.0010(9)
C10 0.0192(12) 0.0160(11) 0.0166(12) -0.0018(9) 0.0000(11) 0.0017(10)
C11 0.0225(13) 0.0142(10) 0.0162(12) -0.0001(9) 0.0042(12) 0.0024(10)
C12 0.0167(12) 0.0104(10) 0.0157(12) 0.0014(9) 0.0067(11) 0.0002(9)
C13 0.0126(11) 0.0119(10) 0.0135(11) -0.0001(9) 0.0040(10) 0.0000(10)
C14 0.0126(11) 0.0122(10) 0.0193(12) -0.0004(9) 0.0001(11) 0.0042(9)
C15 0.0147(12) 0.0135(11) 0.0188(13) -0.0030(9) -0.0003(11) 0.0002(10)
C16 0.0109(10) 0.0123(10) 0.0117(12) 0.0012(9) 0.0040(10) 0.0014(8)
C17 0.0138(11) 0.0117(10) 0.0128(12) 0.0002(8) 0.0051(11) 0.0005(9)
C18 0.0114(11) 0.0124(11) 0.0141(12) -0.0001(8) 0.0014(10) 0.0015(9)
C19 0.0147(11) 0.0117(10) 0.0148(12) -0.0011(9) 0.0047(10) -0.0004(9)
C20 0.0196(12) 0.0151(10) 0.0125(12) 0.0007(9) 0.0061(11) 0.0000(10)
C21 0.0247(14) 0.0133(10) 0.0162(13) 0.0024(9) 0.0104(13) 0.0019(10)

loop_
_atom_type_symbol
_atom_type_description
_atom_type_scat_dispersion_real
_atom_type_scat_dispersion_imag
_atom_type_scat_source
C C 0.0181 0.0091 'International Tables Vol C Tables 4.2.6.8 and 6.1.1.4'
H H 0.0000 0.0000 'International Tables Vol C Tables 4.2.6.8 and 6.1.1.4'
O O 0.0492 0.0322 'International Tables Vol C Tables 4.2.6.8 and 6.1.1.4'

loop_
_geom_angle_atom_site_label_1
_geom_angle_atom_site_label_2
_geom_angle_atom_site_label_3
_geom_angle
C12 O2 H2B 109.5
C3 O1 H1B 109.5
C2 C1 H1A 180.0
C1 C2 C3 179.7(2)
H3A O3 H3B 101(4)
O1 C3 C2 108.66(17)
O1 C3 C19 110.67(18)
C2 C3 C19 110.41(18)
O1 C3 C4 106.45(17)
C2 C3 C4 109.98(19)
C19 C3 C4 110.59(18)
C3 C4 C5 112.10(18)
C3 C4 H4A 109.2
C5 C4 H4A 109.2
C3 C4 H4B 109.2
C5 C4 H4B 109.2
H4A C4 H4B 107.9
C5 C6 C7 110.80(18)
C5 C6 H6A 109.5
C7 C6 H6A 109.5
C5 C6 H6B 109.5
C7 C6 H6B 109.5
H6A C6 H6B 108.1
C6 C5 C4 111.54(18)
C6 C5 C17 112.34(17)
C4 C5 C17 112.82(18)
C6 C5 H5A 106.5
C4 C5 H5A 106.5
C17 C5 H5A 106.5
C8 C7 C6 112.11(19)
C8 C7 H7A 109.2
C6 C7 H7A 109.2
C8 C7 H7B 109.2
C6 C7 H7B 109.2
H7A C7 H7B 107.9
C9 C8 C7 111.84(19)
C9 C8 C16 108.15(17)
C7 C8 C16 111.96(18)
C9 C8 H8A 108.3
C7 C8 H8A 108.3
C16 C8 H8A 108.3
C8 C9 C13 113.03(18)
C8 C9 C10 119.35(19)
C13 C9 C10 104.86(17)
C8 C9 H9A 106.3
C13 C9 H9A 106.3
C10 C9 H9A 106.3
C9 C10 C11 103.5(2)
C9 C10 H10A 111.1
C11 C10 H10A 111.1
C9 C10 H10B 111.1
C11 C10 H10B 111.1
H10A C10 H10B 109.0
C12 C11 C10 106.25(18)
C12 C11 H11A 110.5
C10 C11 H11A 110.5
C12 C11 H11B 110.5
C10 C11 H11B 110.5
H11A C11 H11B 108.7
O2 C12 C11 113.44(18)
O2 C12 C13 115.50(18)
C11 C12 C13 105.09(18)
O2 C12 H12A 107.5
C11 C12 H12A 107.5
C13 C12 H12A 107.5
C14 C13 C9 108.44(18)
C14 C13 C21 110.74(19)
C9 C13 C21 113.24(18)
C14 C13 C12 115.44(18)
C9 C13 C12 99.51(17)
C21 C13 C12 109.11(17)
C13 C14 C15 111.03(19)
C13 C14 H14A 109.4
C15 C14 H14A 109.4
C13 C14 H14B 109.4
C15 C14 H14B 109.4
H14A C14 H14B 108.0
C16 C15 C14 113.6(2)
C16 C15 H15A 108.8
C14 C15 H15A 108.8
C16 C15 H15B 108.8
C14 C15 H15B 108.8
H15A C15 H15B 107.7
C15 C16 C8 111.84(18)
C15 C16 C17 113.85(18)
C8 C16 C17 112.41(17)
C15 C16 H16A 106.0
C8 C16 H16A 106.0
C17 C16 H16A 106.0
C18 C17 C20 109.11(18)
C18 C17 C5 107.41(17)
C20 C17 C5 112.13(18)
C18 C17 C16 109.95(17)
C20 C17 C16 110.61(17)
C5 C17 C16 107.55(17)
C17 C18 C19 112.96(18)
C17 C18 H18A 109.0
C19 C18 H18A 109.0
C17 C18 H18B 109.0
C19 C18 H18B 109.0
H18A C18 H18B 107.8
C3 C19 C18 111.84(19)
C3 C19 H19A 109.2
C18 C19 H19A 109.2
C3 C19 H19B 109.2
C18 C19 H19B 109.2
H19A C19 H19B 107.9
C17 C20 H20A 109.5
C17 C20 H20B 109.5
H20A C20 H20B 109.5
C17 C20 H20C 109.5
H20A C20 H20C 109.5
H20B C20 H20C 109.5
C13 C21 H21A 109.5
C13 C21 H21B 109.5
H21A C21 H21B 109.5
C13 C21 H21C 109.5
H21A C21 H21C 109.5
H21B C21 H21C 109.5

loop_
_geom_bond_atom_site_label_1
_geom_bond_atom_site_label_2
_geom_bond_distance
O2 C12 1.436(3)
O2 H2B 0.75(3)
O1 C3 1.442(2)
O1 H1B 0.84(4)
C1 C2 1.192(3)
C1 H1A 0.9500
C2 C3 1.486(3)
O3 H3A 0.87(4)
O3 H3B 0.84(5)
C3 C19 1.529(3)
C3 C4 1.536(3)
C4 C5 1.537(3)
C4 H4A 0.9900
C4 H4B 0.9900
C6 C5 1.525(3)
C6 C7 1.531(3)
C6 H6A 0.9900
C6 H6B 0.9900
C5 C17 1.548(3)
C5 H5A 1.0000
C7 C8 1.530(3)
C7 H7A 0.9900
C7 H7B 0.9900
C8 C9 1.528(3)
C8 C16 1.546(3)
C8 H8A 1.0000
C9 C13 1.534(3)
C9 C10 1.535(3)
C9 H9A 1.0000
C10 C11 1.552(3)
C10 H10A 0.9900
C10 H10B 0.9900
C11 C12 1.538(4)
C11 H11A 0.9900
C11 H11B 0.9900
C12 C13 1.543(3)
C12 H12A 1.0000
C13 C14 1.524(3)
C13 C21 1.540(3)
C14 C15 1.543(3)
C14 H14A 0.9900
C14 H14B 0.9900
C15 C16 1.542(3)
C15 H15A 0.9900
C15 H15B 0.9900
C16 C17 1.560(3)
C16 H16A 1.0000
C17 C18 1.536(3)
C17 C20 1.544(3)
C18 C19 1.541(3)
C18 H18A 0.9900
C18 H18B 0.9900
C19 H19A 0.9900
C19 H19B 0.9900
C20 H20A 0.9800
C20 H20B 0.9800
C20 H20C 0.9800
C21 H21A 0.9800
C21 H21B 0.9800
C21 H21C 0.9800
